data_4101198
loop_
_publ_author_name
'Bola\~no, T.'
'Castarlenas, R.'
'Esteruelas, M. A.'
'O\~nate, E.'

_publ_section_title
;
Assembly of an Allenylidene Ligand, a Terminal Alkyne, and an Acetonitrile
Molecule: Formation of Osmacyclopentapyrrole Derivatives
;
_journal_name_full 'Journal of the American Chemical Society'
_journal_paper_doi 10.1021/ja058355b
_journal_year 2006
_chemical_formula_sum 'C38 H61 B Cl2 F4 N2 Os P2'
_chemical_formula_weight 955.74
_space_group_IT_number 14
_symmetry_cell_setting monoclinic
_symmetry_space_group_name_Hall '-P 2yn'
_symmetry_space_group_name_H-M 'P 1 21/n 1'
_cell_angle_alpha 90.00
_cell_angle_beta 111.056(2)
_cell_angle_gamma 90.00
_cell_formula_units_Z 4
_cell_length_a 11.5033(12)
_cell_length_b 33.861(4)
_cell_length_c 11.8212(13)
_cell_measurement_temperature 173(2)
_cell_volume 4297.1(8)
_diffrn_ambient_temperature 173(2)
_exptl_crystal_density_diffrn 1.477
_cod_original_sg_symbol_H-M 'P 21/n'
_cod_database_code 4101198

loop_
_symmetry_equiv_pos_as_xyz
'x, y, z'
'-x+1/2, y+1/2, -z+1/2'
'-x, -y, -z'
'x-1/2, -y-1/2, z-1/2'

loop_
_atom_site_label
_atom_site_type_symbol
_atom_site_fract_x
_atom_site_fract_y
_atom_site_fract_z
_atom_site_U_iso_or_equiv
_atom_site_adp_type
_atom_site_occupancy
_atom_site_symmetry_multiplicity
_atom_site_calc_flag
_atom_site_refinement_flags
_atom_site_disorder_assembly
_atom_site_disorder_group
Os Os 0.78966(2) 0.123732(7) 0.40386(2) 0.02576(7) Uani 1 1 d D . .
H01 H 0.876(4) 0.1047(14) 0.342(4) 0.048(18) Uiso 1 1 d D . .
P1 P 0.96451(13) 0.12788(5) 0.58964(13) 0.0271(3) Uani 1 1 d . . .
P2 P 0.64640(14) 0.11347(4) 0.20299(15) 0.0310(4) Uani 1 1 d . . .
Cl1 Cl 0.18444(17) 0.22568(6) -0.03510(18) 0.0605(5) Uani 1 1 d . . .
Cl2 Cl 0.1300(2) 0.15215(6) 0.0633(2) 0.0780(7) Uani 1 1 d . . .
B1 B 0.2163(5) 0.26534(17) 0.4093(5) 0.046(2) Uiso 1 1 d D . .
F1 F 0.1562(3) 0.25068(11) 0.4827(3) 0.0607(11) Uiso 1 1 d D A .
F2A F 0.1506(6) 0.2998(3) 0.3553(10) 0.047(3) Uiso 0.51(2) 1 d PD A 1
F3A F 0.2102(12) 0.2382(3) 0.3232(9) 0.079(4) Uiso 0.51(2) 1 d PD A 1
F4A F 0.3363(6) 0.2755(3) 0.4769(7) 0.049(3) Uiso 0.51(2) 1 d PD A 1
F2B F 0.1431(7) 0.2859(4) 0.3113(9) 0.055(3) Uiso 0.49(2) 1 d PD A 2
F3B F 0.2622(13) 0.2325(2) 0.3640(12) 0.082(4) Uiso 0.49(2) 1 d PD A 2
F4B F 0.3172(9) 0.2873(4) 0.4805(8) 0.067(4) Uiso 0.49(2) 1 d PD A 2
N1 N 0.6648(4) 0.15719(14) 0.4620(4) 0.0321(12) Uani 1 1 d . . .
N2 N 0.8403(4) 0.17837(14) 0.3479(4) 0.0287(11) Uani 1 1 d . . .
C1 C 0.7510(5) 0.07420(17) 0.4472(5) 0.0262(13) Uani 1 1 d . . .
C2 C 0.7268(5) 0.03943(18) 0.4740(5) 0.0308(14) Uani 1 1 d . . .
C3 C 0.7087(5) 0.00387(17) 0.5160(6) 0.0303(14) Uani 1 1 d . . .
C4 C 0.7690(5) -0.00534(18) 0.6478(6) 0.0327(15) Uani 1 1 d . . .
C5 C 0.8236(5) -0.04155(19) 0.6892(6) 0.0401(17) Uani 1 1 d . . .
H5 H 0.8237 -0.0613 0.6322 0.048 Uiso 1 1 calc R . .
C6 C 0.8771(6) -0.0495(2) 0.8095(7) 0.0471(19) Uani 1 1 d . . .
H6 H 0.9144 -0.0746 0.8356 0.057 Uiso 1 1 calc R . .
C7 C 0.8773(6) -0.0217(2) 0.8929(7) 0.053(2) Uani 1 1 d . . .
H7 H 0.9127 -0.0274 0.9771 0.064 Uiso 1 1 calc R . .
C8 C 0.8258(7) 0.0147(2) 0.8542(7) 0.057(2) Uani 1 1 d . . .
H8 H 0.8271 0.0344 0.9120 0.069 Uiso 1 1 calc R . .
C9 C 0.7730(6) 0.0228(2) 0.7340(6) 0.0452(17) Uani 1 1 d . . .
H9 H 0.7383 0.0482 0.7087 0.054 Uiso 1 1 calc R . .
C10 C 0.6287(5) -0.02701(17) 0.4365(6) 0.0314(15) Uani 1 1 d . . .
C11 C 0.5628(6) -0.05346(18) 0.4810(6) 0.0396(17) Uani 1 1 d . . .
H11 H 0.5674 -0.0514 0.5627 0.047 Uiso 1 1 calc R . .
C12 C 0.4907(6) -0.08271(19) 0.4073(7) 0.0480(19) Uani 1 1 d . . .
H12 H 0.4454 -0.1004 0.4385 0.058 Uiso 1 1 calc R . .
C13 C 0.4839(6) -0.08647(19) 0.2909(7) 0.0443(17) Uani 1 1 d . . .
H13 H 0.4368 -0.1073 0.2419 0.053 Uiso 1 1 calc R . .
C14 C 0.5455(6) -0.05997(19) 0.2438(6) 0.0448(18) Uani 1 1 d . . .
H14 H 0.5390 -0.0620 0.1616 0.054 Uiso 1 1 calc R . .
C15 C 0.6160(5) -0.03072(18) 0.3163(6) 0.0354(15) Uani 1 1 d . . .
H15 H 0.6576 -0.0124 0.2830 0.043 Uiso 1 1 calc R . .
C16 C 0.5952(6) 0.17383(18) 0.4933(6) 0.0383(16) Uani 1 1 d . . .
C17 C 0.5053(6) 0.1932(2) 0.5350(7) 0.063(2) Uani 1 1 d . . .
H17A H 0.4457 0.1737 0.5428 0.095 Uiso 1 1 calc R . .
H17B H 0.4606 0.2135 0.4764 0.095 Uiso 1 1 calc R . .
H17C H 0.5488 0.2056 0.6139 0.095 Uiso 1 1 calc R . .
C18 C 0.8628(5) 0.20710(18) 0.3117(6) 0.0336(15) Uani 1 1 d . . .
C19 C 0.8850(6) 0.24429(18) 0.2622(6) 0.053(2) Uani 1 1 d . . .
H19A H 0.8238 0.2477 0.1801 0.080 Uiso 1 1 calc R . .
H19B H 0.9692 0.2443 0.2594 0.080 Uiso 1 1 calc R . .
H19C H 0.8771 0.2660 0.3137 0.080 Uiso 1 1 calc R . .
C20 C 0.9438(5) 0.15558(17) 0.7157(5) 0.0337(15) Uani 1 1 d . . .
H20 H 1.0249 0.1547 0.7856 0.040 Uiso 1 1 calc R . .
C21 C 0.8447(5) 0.13604(17) 0.7573(5) 0.0371(16) Uani 1 1 d . . .
H21A H 0.8282 0.1531 0.8169 0.056 Uiso 1 1 calc R . .
H21B H 0.8753 0.1104 0.7943 0.056 Uiso 1 1 calc R . .
H21C H 0.7676 0.1323 0.6873 0.056 Uiso 1 1 calc R . .
C22 C 0.9133(5) 0.19942(17) 0.6821(6) 0.0373(16) Uani 1 1 d . . .
H22A H 0.8412 0.2012 0.6063 0.056 Uiso 1 1 calc R . .
H22B H 0.9853 0.2122 0.6717 0.056 Uiso 1 1 calc R . .
H22C H 0.8942 0.2127 0.7471 0.056 Uiso 1 1 calc R . .
C23 C 1.0151(5) 0.07833(16) 0.6576(5) 0.0294(14) Uani 1 1 d . . .
H23 H 0.9381 0.0659 0.6623 0.035 Uiso 1 1 calc R . .
C24 C 1.1102(6) 0.07641(18) 0.7867(6) 0.0427(17) Uani 1 1 d . . .
H24A H 1.1201 0.0489 0.8148 0.064 Uiso 1 1 calc R . .
H24B H 1.0810 0.0925 0.8402 0.064 Uiso 1 1 calc R . .
H24C H 1.1904 0.0866 0.7880 0.064 Uiso 1 1 calc R . .
C25 C 1.0550(6) 0.05114(17) 0.5754(5) 0.0402(16) Uani 1 1 d . . .
H25A H 1.1365 0.0595 0.5752 0.060 Uiso 1 1 calc R . .
H25B H 0.9935 0.0525 0.4927 0.060 Uiso 1 1 calc R . .
H25C H 1.0607 0.0240 0.6053 0.060 Uiso 1 1 calc R . .
C26 C 1.0980(5) 0.15439(17) 0.5702(5) 0.0314(14) Uani 1 1 d . . .
H26 H 1.0669 0.1818 0.5447 0.038 Uiso 1 1 calc R . .
C27 C 1.2128(5) 0.15960(19) 0.6842(6) 0.0455(18) Uani 1 1 d . . .
H27A H 1.2536 0.1340 0.7092 0.068 Uiso 1 1 calc R . .
H27B H 1.1880 0.1703 0.7492 0.068 Uiso 1 1 calc R . .
H27C H 1.2708 0.1779 0.6678 0.068 Uiso 1 1 calc R . .
C28 C 1.1387(5) 0.13874(18) 0.4686(6) 0.0443(18) Uani 1 1 d . . .
H28A H 1.1856 0.1592 0.4450 0.066 Uiso 1 1 calc R . .
H28B H 1.0650 0.1315 0.3986 0.066 Uiso 1 1 calc R . .
H28C H 1.1916 0.1154 0.4974 0.066 Uiso 1 1 calc R . .
C29 C 0.5156(6) 0.07994(19) 0.1950(6) 0.0416(17) Uani 1 1 d . . .
H29 H 0.5532 0.0588 0.2564 0.050 Uiso 1 1 calc R . .
C30 C 0.4239(6) 0.1019(2) 0.2398(6) 0.059(2) Uani 1 1 d . . .
H30A H 0.3792 0.1218 0.1799 0.089 Uiso 1 1 calc R . .
H30B H 0.4698 0.1148 0.3172 0.089 Uiso 1 1 calc R . .
H30C H 0.3642 0.0831 0.2508 0.089 Uiso 1 1 calc R . .
C31 C 0.4460(6) 0.0583(2) 0.0769(6) 0.054(2) Uani 1 1 d . . .
H31A H 0.3857 0.0400 0.0895 0.081 Uiso 1 1 calc R . .
H31B H 0.5055 0.0435 0.0514 0.081 Uiso 1 1 calc R . .
H31C H 0.4020 0.0775 0.0141 0.081 Uiso 1 1 calc R . .
C32 C 0.5827(6) 0.15856(18) 0.1124(6) 0.0383(16) Uani 1 1 d . . .
H32 H 0.6560 0.1710 0.0997 0.046 Uiso 1 1 calc R . .
C33 C 0.5346(6) 0.19047(19) 0.1770(6) 0.0480(18) Uani 1 1 d . . .
H33A H 0.5183 0.2148 0.1290 0.072 Uiso 1 1 calc R . .
H33B H 0.5975 0.1956 0.2573 0.072 Uiso 1 1 calc R . .
H33C H 0.4575 0.1814 0.1858 0.072 Uiso 1 1 calc R . .
C34 C 0.4882(6) 0.15190(19) -0.0153(6) 0.053(2) Uani 1 1 d . . .
H34A H 0.4118 0.1406 -0.0103 0.079 Uiso 1 1 calc R . .
H34B H 0.5233 0.1337 -0.0591 0.079 Uiso 1 1 calc R . .
H34C H 0.4690 0.1772 -0.0584 0.079 Uiso 1 1 calc R . .
C35 C 0.7204(6) 0.08805(17) 0.1067(6) 0.0365(15) Uani 1 1 d . . .
H35 H 0.6535 0.0834 0.0259 0.044 Uiso 1 1 calc R . .
C36 C 0.7717(6) 0.04775(18) 0.1574(6) 0.0417(17) Uani 1 1 d . . .
H36A H 0.8089 0.0352 0.1038 0.063 Uiso 1 1 calc R . .
H36B H 0.7039 0.0312 0.1625 0.063 Uiso 1 1 calc R . .
H36C H 0.8352 0.0509 0.2384 0.063 Uiso 1 1 calc R . .
C37 C 0.8203(6) 0.11346(17) 0.0846(5) 0.0389(16) Uani 1 1 d . . .
H37A H 0.8856 0.1198 0.1624 0.058 Uiso 1 1 calc R . .
H37B H 0.7825 0.1379 0.0435 0.058 Uiso 1 1 calc R . .
H37C H 0.8568 0.0989 0.0339 0.058 Uiso 1 1 calc R . .
C38 C 0.1190(7) 0.2034(2) 0.0631(7) 0.062(2) Uani 1 1 d . . .
H38A H 0.1624 0.2134 0.1465 0.075 Uiso 1 1 calc R . .
H38B H 0.0302 0.2111 0.0379 0.075 Uiso 1 1 calc R . .

loop_
_atom_site_aniso_label
_atom_site_aniso_U_11
_atom_site_aniso_U_22
_atom_site_aniso_U_33
_atom_site_aniso_U_23
_atom_site_aniso_U_13
_atom_site_aniso_U_12
Os 0.02318(11) 0.02092(11) 0.03214(13) 0.00121(13) 0.00868(9) -0.00018(12)
P1 0.0265(8) 0.0208(8) 0.0325(9) 0.0006(7) 0.0088(7) -0.0009(7)
P2 0.0282(8) 0.0257(9) 0.0358(10) 0.0034(7) 0.0074(7) -0.0021(6)
Cl1 0.0551(12) 0.0573(13) 0.0676(14) -0.0137(10) 0.0205(11) -0.0124(10)
Cl2 0.0691(14) 0.0545(13) 0.0948(18) 0.0130(12) 0.0105(13) 0.0037(11)
N1 0.030(3) 0.026(3) 0.039(3) 0.000(2) 0.011(3) 0.001(2)
N2 0.025(3) 0.027(3) 0.030(3) -0.002(2) 0.005(2) -0.002(2)
C1 0.025(3) 0.031(3) 0.020(3) -0.005(3) 0.005(3) 0.001(3)
C2 0.029(3) 0.030(4) 0.035(4) -0.003(3) 0.013(3) 0.003(3)
C3 0.024(3) 0.029(3) 0.038(4) -0.001(3) 0.012(3) 0.004(3)
C4 0.029(3) 0.034(4) 0.037(4) 0.003(3) 0.013(3) -0.008(3)
C5 0.035(4) 0.032(4) 0.053(5) 0.003(3) 0.014(3) 0.005(3)
C6 0.030(4) 0.042(4) 0.059(5) 0.016(4) 0.003(4) -0.001(3)
C7 0.047(5) 0.062(5) 0.043(5) 0.011(4) 0.008(4) -0.017(4)
C8 0.076(6) 0.053(5) 0.046(5) -0.005(4) 0.025(4) -0.008(4)
C9 0.060(5) 0.036(4) 0.042(5) 0.006(3) 0.020(4) -0.002(3)
C10 0.029(3) 0.022(3) 0.044(4) 0.004(3) 0.013(3) 0.001(3)
C11 0.040(4) 0.029(4) 0.052(5) 0.000(3) 0.019(4) -0.004(3)
C12 0.043(4) 0.037(4) 0.065(5) -0.001(4) 0.021(4) -0.016(3)
C13 0.036(4) 0.038(4) 0.057(5) -0.011(4) 0.015(4) -0.009(3)
C14 0.041(4) 0.049(5) 0.044(4) -0.015(4) 0.014(3) -0.008(3)
C15 0.031(3) 0.031(4) 0.045(4) 0.001(3) 0.015(3) -0.001(3)
C16 0.036(4) 0.027(4) 0.055(5) -0.003(3) 0.019(4) -0.004(3)
C17 0.056(5) 0.046(5) 0.108(7) -0.013(5) 0.052(5) -0.001(4)
C18 0.030(3) 0.028(4) 0.035(4) -0.001(3) 0.003(3) -0.003(3)
C19 0.062(5) 0.035(4) 0.050(5) 0.013(3) 0.005(4) -0.011(4)
C20 0.032(3) 0.031(4) 0.034(4) -0.002(3) 0.007(3) -0.001(3)
C21 0.044(4) 0.033(4) 0.040(4) -0.001(3) 0.021(3) 0.002(3)
C22 0.038(4) 0.030(4) 0.044(4) -0.006(3) 0.015(3) -0.003(3)
C23 0.031(3) 0.021(3) 0.032(4) 0.005(3) 0.007(3) 0.000(3)
C24 0.043(4) 0.039(4) 0.040(4) 0.002(3) 0.009(3) 0.006(3)
C25 0.044(4) 0.030(4) 0.041(4) 0.004(3) 0.008(3) 0.010(3)
C26 0.030(3) 0.022(3) 0.042(4) 0.002(3) 0.013(3) -0.002(3)
C27 0.032(4) 0.048(4) 0.051(5) -0.003(4) 0.008(3) -0.010(3)
C28 0.032(4) 0.043(4) 0.060(5) -0.008(3) 0.020(3) -0.012(3)
C29 0.034(4) 0.043(4) 0.042(4) 0.007(3) 0.006(3) -0.013(3)
C30 0.031(4) 0.079(6) 0.062(5) 0.006(4) 0.009(4) -0.020(4)
C31 0.043(4) 0.057(5) 0.051(5) 0.003(4) 0.005(4) -0.020(4)
C32 0.032(4) 0.031(4) 0.048(4) 0.002(3) 0.009(3) 0.000(3)
C33 0.040(4) 0.041(4) 0.057(5) 0.008(4) 0.010(4) 0.009(3)
C34 0.052(5) 0.043(4) 0.046(5) 0.008(4) -0.005(4) 0.005(4)
C35 0.040(4) 0.039(4) 0.026(4) 0.000(3) 0.007(3) -0.002(3)
C36 0.054(4) 0.033(4) 0.042(4) 0.005(3) 0.021(4) 0.001(3)
C37 0.048(4) 0.038(4) 0.037(4) 0.002(3) 0.023(3) 0.001(3)
C38 0.054(5) 0.054(5) 0.070(6) -0.004(4) 0.012(4) 0.014(4)

loop_
_geom_bond_atom_site_label_1
_geom_bond_atom_site_label_2
_geom_bond_distance
_geom_bond_site_symmetry_2
_geom_bond_publ_flag
Os C1 1.854(6) . ?
Os N2 2.116(5) . ?
Os N1 2.128(5) . ?
Os P2 2.3797(17) . ?
Os P1 2.3904(15) . ?
Os H01 1.569(10) . ?
P1 C20 1.847(6) . ?
P1 C23 1.861(5) . ?
P1 C26 1.863(5) . ?
P2 C32 1.857(6) . ?
P2 C35 1.859(6) . ?
P2 C29 1.860(6) . ?
Cl1 C38 1.764(8) . ?
Cl2 C38 1.741(7) . ?
B1 F2B 1.354(7) . ?
B1 F3A 1.354(7) . ?
B1 F4A 1.368(7) . ?
B1 F4B 1.380(7) . ?
B1 F1 1.382(6) . ?
B1 F2A 1.411(7) . ?
B1 F3B 1.415(7) . ?
N1 C16 1.144(7) . ?
N2 C18 1.130(7) . ?
C1 C2 1.276(8) . ?
C2 C3 1.347(8) . ?
C3 C10 1.484(8) . ?
C3 C4 1.493(8) . ?
C4 C5 1.385(8) . ?
C4 C9 1.385(8) . ?
C5 C6 1.358(8) . ?
C5 H5 0.9500 . ?
C6 C7 1.364(9) . ?
C6 H6 0.9500 . ?
C7 C8 1.373(9) . ?
C7 H7 0.9500 . ?
C8 C9 1.358(9) . ?
C8 H8 0.9500 . ?
C9 H9 0.9500 . ?
C10 C15 1.380(8) . ?
C10 C11 1.393(8) . ?
C11 C12 1.382(8) . ?
C11 H11 0.9500 . ?
C12 C13 1.356(9) . ?
C12 H12 0.9500 . ?
C13 C14 1.379(8) . ?
C13 H13 0.9500 . ?
C14 C15 1.369(8) . ?
C14 H14 0.9500 . ?
C15 H15 0.9500 . ?
C16 C17 1.453(8) . ?
C17 H17A 0.9800 . ?
C17 H17B 0.9800 . ?
C17 H17C 0.9800 . ?
C18 C19 1.449(8) . ?
C19 H19A 0.9800 . ?
C19 H19B 0.9800 . ?
C19 H19C 0.9800 . ?
C20 C22 1.544(7) . ?
C20 C21 1.544(7) . ?
C20 H20 1.0000 . ?
C21 H21A 0.9800 . ?
C21 H21B 0.9800 . ?
C21 H21C 0.9800 . ?
C22 H22A 0.9800 . ?
C22 H22B 0.9800 . ?
C22 H22C 0.9800 . ?
C23 C25 1.524(7) . ?
C23 C24 1.526(8) . ?
C23 H23 1.0000 . ?
C24 H24A 0.9800 . ?
C24 H24B 0.9800 . ?
C24 H24C 0.9800 . ?
C25 H25A 0.9800 . ?
C25 H25B 0.9800 . ?
C25 H25C 0.9800 . ?
C26 C27 1.521(8) . ?
C26 C28 1.531(8) . ?
C26 H26 1.0000 . ?
C27 H27A 0.9800 . ?
C27 H27B 0.9800 . ?
C27 H27C 0.9800 . ?
C28 H28A 0.9800 . ?
C28 H28B 0.9800 . ?
C28 H28C 0.9800 . ?
C29 C31 1.524(8) . ?
C29 C30 1.532(9) . ?
C29 H29 1.0000 . ?
C30 H30A 0.9800 . ?
C30 H30B 0.9800 . ?
C30 H30C 0.9800 . ?
C31 H31A 0.9800 . ?
C31 H31B 0.9800 . ?
C31 H31C 0.9800 . ?
C32 C34 1.527(8) . ?
C32 C33 1.536(8) . ?
C32 H32 1.0000 . ?
C33 H33A 0.9800 . ?
C33 H33B 0.9800 . ?
C33 H33C 0.9800 . ?
C34 H34A 0.9800 . ?
C34 H34B 0.9800 . ?
C34 H34C 0.9800 . ?
C35 C36 1.521(8) . ?
C35 C37 1.532(8) . ?
C35 H35 1.0000 . ?
C36 H36A 0.9800 . ?
C36 H36B 0.9800 . ?
C36 H36C 0.9800 . ?
C37 H37A 0.9800 . ?
C37 H37B 0.9800 . ?
C37 H37C 0.9800 . ?
C38 H38A 0.9900 . ?
C38 H38B 0.9900 . ?
